data_7134238
loop_
_publ_author_name
'Wellnitz, Tim'
'W\"ust, Leonie'
'Braunschweig, Holger'
'Hering-Junghans, Christian'

_publ_section_title
;
 A BNAlP-Heterocycle
;
_journal_name_full 'Chemical Communications'
_journal_paper_doi 10.1039/D5CC00308C
_journal_year 2025
_chemical_formula_moiety 'C52 H74 Al B N P, C6 H6'
_chemical_formula_sum 'C58 H80 Al B N P'
_chemical_formula_weight 859.99
_space_group_crystal_system triclinic
_space_group_IT_number 2
_space_group_name_Hall '-P 1'
_space_group_name_H-M_alt 'P -1'
_atom_sites_solution_hydrogens mixed
_atom_sites_solution_primary dual
_atom_sites_solution_secondary difmap
_audit_creation_date 2024-09-27
_audit_creation_method 'CIF-fill 1.5e (K.Radacki, 2005-23)'
_audit_update_record
;
2025-01-16 deposited with the CCDC.	2025-02-05 downloaded from the CCDC.
;
_cell_angle_alpha 73.2850(10)
_cell_angle_beta 82.1070(10)
_cell_angle_gamma 75.4270(10)
_cell_formula_units_Z 2
_cell_length_a 10.18840(10)
_cell_length_b 13.07660(10)
_cell_length_c 21.5233(2)
_cell_measurement_reflns_used 25060
_cell_measurement_temperature 100(2)
_cell_measurement_theta_max 73.3260
_cell_measurement_theta_min 3.6070
_cell_volume 2651.49(4)
_computing_cell_refinement 'CrysAlisPro 1.171.43.100a (Rigaku OD, 2023)'
_computing_data_collection
;
 CrysAlisPro system (CCD 42.94a 64-bit (release 21-06-2023))
;
_computing_data_reduction 'CrysAlisPro 1.171.43.100a (Rigaku OD, 2023)'
_computing_molecular_graphics 'ShelXLe (Huebschle et all, 2011)'
_computing_publication_material 'SHELXL-2018/3 (Sheldrick, 2018)'
_computing_structure_refinement 'SHELXL-2018/3 (Sheldrick, 2018)'
_computing_structure_solution 'SHELXT 2018/2 (Sheldrick, 2018)''
_diffrn_ambient_environment N~2~
_diffrn_ambient_temperature 100(2)
_diffrn_detector HPA
_diffrn_detector_area_resol_mean 10.0
_diffrn_detector_type 'HyPix Arc150'
_diffrn_measured_fraction_theta_full 0.993
_diffrn_measured_fraction_theta_max 0.954
_diffrn_measurement_details
;
 List of Runs (angles in degrees, time in seconds):
 --------------------------------------------------------------------------
  1  \w     34.00  60.00   0.50    0.18    --   22.00  59.00-108.88   52
  2  \w     30.00  56.00   0.50    0.18    --   18.00  60.00  26.98   52
  3  \w     34.00  60.00   0.50    0.18    --   22.00  59.00  63.38   52
  4  \w     46.00 133.00   0.50    0.18    --   82.26  15.00  90.00  174
  5  \w     98.00 133.00   0.50    0.18    --   85.25  53.00 -17.22   70
  6  \w     46.00 133.00   0.50    0.18    --   82.26  15.00 -60.00  174
  7  \w     46.00 133.00   0.50    0.18    --   82.26  15.00 -90.00  174
  8  \w     38.00 109.00   0.50    0.18    --   58.45  15.00-150.00  142
  9  \w    -95.00 -60.00   0.50    0.18    --  -46.00 -49.00 -15.45   70
 10  \w   -124.00 -94.00   0.50    0.18    --  -79.50 -64.00-129.37   60
 11  \w   -124.00 -89.00   0.50    0.18    --  -78.00 -61.00 -87.32   70
 12  \w   -120.00 -86.00   0.50    0.18    --  -74.00 -59.00 -75.53   68
 13  \w    -95.00 -60.00   0.50    0.18    --  -46.00 -50.00  71.65   70
 14  \w    -94.00 -59.00   0.50    0.18    --  -46.00 -51.00 150.31   70
 15  \w   -125.00 -91.00   0.50    0.18    --  -79.50 -60.00 137.23   68
 16  \w   -121.00 -86.00   0.50    0.18    --  -74.00 -57.00 174.45   70
 17  \w   -121.00 -86.00   0.50    0.18    --  -74.00 -58.00 109.13   70
 18  \w   -117.00 -84.00   0.50    0.18    --  -70.00 -57.00  92.10   66
 19  \w   -121.00 -86.00   0.50    0.18    --  -74.00 -58.00  58.10   70
 20  \w   -121.00 -86.00   0.50    0.18    --  -74.00 -56.00  38.09   70
 21  \w   -121.00 -86.00   0.50    0.18    --  -74.00 -56.00 -51.43   70
 22  \w   -118.00 -83.00   0.50    0.18    --  -70.00 -54.00 -69.45   70
 23  \w   -102.00 -67.00   0.50    0.18    --  -54.00 -52.00-116.89   70
 24  \w   -127.00 -92.00   0.50    0.18    --  -79.50 -53.00-112.55   70
 25  \w   -114.00 -79.00   0.50    0.18    --  -66.00 -52.00 -50.46   70
 26  \w   -103.00 -67.00   0.50    0.18    --  -54.00 -46.00-164.24   72
 27  \w   -111.00 -76.00   0.50    0.18    --  -62.00 -49.00 -37.55   70
 28  \w   -124.00 -87.00   0.50    0.18    --  -74.00 -44.00 -13.88   74
 29  \w   -129.00 -93.00   0.50    0.18    --  -79.50 -48.00  12.90   72
 30  \w   -122.00 -87.00   0.50    0.18    --  -74.00 -52.00 145.17   70
 31  \w   -124.00 -86.00   0.50    0.18    --  -74.00 -43.00 176.46   76
 32  \w   -106.00 -71.00   0.50    0.18    --  -58.00 -52.00 110.87   70
 33  \w   -124.00 -87.00   0.50    0.18    --  -74.00 -44.00  61.31   74
 34  \w   -125.00 -84.00   0.50    0.18    --  -79.50-139.00-141.62   82
 35  \w   -127.00 -90.00   0.50    0.18    --  -79.50-126.00-119.27   74
 36  \w   -127.00 -89.00   0.50    0.18    --  -79.50-129.00  19.28   76
 37  \w   -126.00 -95.00   0.50    0.18    --  -79.50-117.00-141.21   62
 38  \w   -125.00 -94.00   0.50    0.18    --  -79.50-119.00 -14.08   62
 39  \w   -126.00 -92.00   0.50    0.18    --  -79.50-122.00  88.48   68
 40  \w   -126.00 -92.00   0.50    0.18    --  -79.50-123.00 144.24   68
 41  \w   -126.00 -93.00   0.50    0.18    --  -79.50-120.00 169.99   66
 42  \w    -92.00 -31.00   0.50    0.18    --  -76.37 112.00 120.00  122
 43  \w   -100.00 -62.00   0.50    0.18    --  -79.50 126.00 107.98   76
 44  \w    -45.00 -18.00   0.50    0.18    --  -14.00 132.00  18.18   54
 45  \w    -92.00 -31.00   0.50    0.18    --  -76.37 112.00 150.00  122
 46  \w    -92.00 -31.00   0.50    0.18    --  -76.37 112.00  30.00  122
 47  \w    -92.00 -31.00   0.50    0.18    --  -76.37 112.00  60.00  122
 48  \w    -97.00 -32.00   0.50    0.18    --  -78.00 114.00 -79.22  130
 49  \w    -97.00 -22.00   0.50    0.18    --  -69.54 126.00-180.00  150
 50  \w    -92.00 -31.00   0.50    0.18    --  -76.37 112.00-120.00  122
 51  \w     40.00  90.00   0.50    0.18    --   82.26 -95.00 -90.00  100
 52  \w     42.00  93.00   0.50    0.18    --   85.25 -98.00-170.60  102
 53  \w     39.00 108.00   0.50    0.18    --   85.25-139.00  98.84  138
 54  \w     39.00  98.00   0.50    0.18    --   85.25-119.00 112.03  118
 55  \w     37.00  93.00   0.50    0.18    --   82.26-112.00 150.00  112
 56  \w     42.00  93.00   0.50    0.18    --   85.25 -97.00 112.06  102
 57  \w     29.00  79.00   0.50    0.18    --   71.26 -95.00  30.00  100
 58  \w     40.00  90.00   0.50    0.18    --   82.26 -95.00  60.00  100
 59  \w     40.00  90.00   0.50    0.18    --   82.26 -95.00  30.00  100
 60  \w     40.00  90.00   0.50    0.18    --   82.26 -95.00   0.00  100
 61  \w     40.00  90.00   0.50    0.18    --   82.26 -95.00 -60.00  100
 62  \w     43.00  92.00   0.50    0.18    --   85.25 -95.00-118.06   98
 63  \w     40.00  90.00   0.50    0.18    --   82.26 -95.00-150.00  100
;
_diffrn_measurement_device 'four-circle diffractometer'
_diffrn_measurement_device_type 'Rigaku XtaLAB Synergy-R'
_diffrn_measurement_method '\w scans'
_diffrn_orient_matrix_type
;
 CrysAlisPro convention (1999,Acta A55,543-557)
;
_diffrn_orient_matrix_UB_11 0.0867548000
_diffrn_orient_matrix_UB_12 -0.0936806000
_diffrn_orient_matrix_UB_13 0.0493122000
_diffrn_orient_matrix_UB_21 0.0033648000
_diffrn_orient_matrix_UB_22 0.0803467000
_diffrn_orient_matrix_UB_23 0.0396111000
_diffrn_orient_matrix_UB_31 -0.1303518000
_diffrn_orient_matrix_UB_32 -0.0263712000
_diffrn_orient_matrix_UB_33 0.0401497000
_diffrn_radiation_monochromator 'multi-layer mirror'
_diffrn_radiation_probe x-ray
_diffrn_radiation_type CuK\a
_diffrn_radiation_wavelength 1.54184
_diffrn_radiation_xray_symbol K-L~2,3~
_diffrn_reflns_av_R_equivalents 0.0345
_diffrn_reflns_av_unetI/netI 0.0231
_diffrn_reflns_Laue_measured_fraction_full 0.993
_diffrn_reflns_Laue_measured_fraction_max 0.954
_diffrn_reflns_limit_h_max 11
_diffrn_reflns_limit_h_min -12
_diffrn_reflns_limit_k_max 16
_diffrn_reflns_limit_k_min -16
_diffrn_reflns_limit_l_max 26
_diffrn_reflns_limit_l_min -26
_diffrn_reflns_number 62117
_diffrn_reflns_point_group_measured_fraction_full 0.993
_diffrn_reflns_point_group_measured_fraction_max 0.954
_diffrn_reflns_theta_full 67.684
_diffrn_reflns_theta_max 75.280
_diffrn_reflns_theta_min 3.621
_diffrn_source 'rotating-anode X-ray tube'
_diffrn_source_type 'PhotonJet-R X-ray Source'
_exptl_absorpt_coefficient_mu 0.874
_exptl_absorpt_correction_T_max 1.000
_exptl_absorpt_correction_T_min 0.856
_exptl_absorpt_correction_type gaussian
_exptl_absorpt_process_details
;
 CrysAlisPro 1.171.43.100a (Rigaku Oxford Diffraction, 2023) Numerical 
 absorption correction based on gaussian integration over a multifaceted 
 crystal model Empirical absorption correction using spherical harmonics, 
 implemented in SCALE3 ABSPACK scaling algorithm.
;
_exptl_crystal_colour colourless
_exptl_crystal_density_diffrn 1.077
_exptl_crystal_description plate
_exptl_crystal_F_000 936
_exptl_crystal_preparation
;
 For data collection the crystal was immersed in a film of perfluoropolyether 
 oil, mounted on a polyimide loop and transferred to stream of cold nitrogen 
 (Oxford Cryostream 800).
;
_exptl_crystal_size_max 0.140
_exptl_crystal_size_mid 0.110
_exptl_crystal_size_min 0.040
_refine_diff_density_max 1.013
_refine_diff_density_min -0.558
_refine_diff_density_rms 0.053
_refine_ls_extinction_method none
_refine_ls_goodness_of_fit_ref 1.056
_refine_ls_hydrogen_treatment mixed
_refine_ls_matrix_type full
_refine_ls_number_parameters 570
_refine_ls_number_reflns 10460
_refine_ls_number_restraints 122
_refine_ls_restrained_S_all 1.050
_refine_ls_R_factor_all 0.0705
_refine_ls_R_factor_gt 0.0616
_refine_ls_shift/su_max 0.001
_refine_ls_shift/su_mean 0.000
_refine_ls_structure_factor_coef Fsqd
_refine_ls_weighting_details
;
 w=1/[\s^2^(Fo^2^)+(0.0833P)^2^+2.1038P] where P=(Fo^2^+2Fc^2^)/3
;
_refine_ls_weighting_scheme calc
_refine_ls_wR_factor_gt 0.1646
_refine_ls_wR_factor_ref 0.1711
_reflns_Friedel_coverage 0.000
_reflns_number_gt 8929
_reflns_number_total 10460
_reflns_threshold_expression 'I > 2\s(I)'
_cod_data_source_file d5cc00308c3.cif
_cod_data_source_block TiWe26_a_cmpd3
_cod_original_cell_volume 2651.49(5)
_cod_database_code 7134238
_shelx_shelxl_version_number 2018/3
_shelx_space_group_comment
;
 The symmetry employed for this shelxl refinement is uniquely defined by the 
 following loop, which should always be used as a source of symmetry 
 information in preference to the above space-group names. They are only 
 intended as comments.
;
_shelx_estimated_absorpt_t_min 0.887
_shelx_estimated_absorpt_t_max 0.966

loop_
_space_group_symop_operation_xyz
'x, y, z'
'-x, -y, -z'

loop_
_atom_site_label
_atom_site_type_symbol
_atom_site_fract_x
_atom_site_fract_y
_atom_site_fract_z
_atom_site_U_iso_or_equiv
_atom_site_adp_type
_atom_site_occupancy
_atom_site_site_symmetry_order
_atom_site_calc_flag
_atom_site_refinement_flags_posn
_atom_site_refinement_flags_adp
_atom_site_refinement_flags_occupancy
_atom_site_disorder_assembly
_atom_site_disorder_group
P1_1 P 0.36901(6) 0.72697(4) 0.23651(3) 0.03012(14) Uani 1 1 d . . . . .
H1P_1 H 0.390(3) 0.672(2) 0.2971(13) 0.045 Uiso 1 1 d . U . . .
Al1_1 Al 0.35134(7) 0.98947(5) 0.36539(3) 0.03260(16) Uani 1 1 d . . . . .
N1_1 N 0.4919(2) 0.90727(15) 0.32375(9) 0.0359(4) Uani 1 1 d . . . . .
B1_1 B 0.5003(3) 0.9147(2) 0.25676(13) 0.0368(6) Uani 1 1 d . . . . .
C1_1 C 0.5423(2) 0.74264(18) 0.21072(10) 0.0321(4) Uani 1 1 d . . . . .
H1_1 H 0.600358 0.695222 0.187263 0.039 Uiso 1 1 calc R U . . .
C2_1 C 0.5890(2) 0.82013(19) 0.22438(11) 0.0352(5) Uani 1 1 d . . . . .
H2_1 H 0.682894 0.819238 0.214044 0.042 Uiso 1 1 calc R U . . .
C3_1 C 0.3907(2) 1.11204(18) 0.38547(11) 0.0338(5) Uani 1 1 d . . . . .
C4_1 C 0.4178(2) 1.19066(19) 0.39427(11) 0.0375(5) Uani 1 1 d . . . . .
H4_1 H 0.439248 1.252941 0.401237 0.045 Uiso 1 1 calc R U . . .
C5_2 C 0.6025(2) 0.82975(19) 0.36675(11) 0.0354(5) Uani 1 1 d . . . . .
C6_2 C 0.5669(2) 0.8441(2) 0.43561(12) 0.0395(5) Uani 1 1 d . . . . .
H6A_2 H 0.638081 0.796539 0.463925 0.059 Uiso 1 1 calc R U . . .
H6B_2 H 0.479695 0.824393 0.452359 0.059 Uiso 1 1 calc R U . . .
H6C_2 H 0.560258 0.920643 0.434630 0.059 Uiso 1 1 calc R U . . .
C7_2 C 0.7359(3) 0.8651(3) 0.34277(13) 0.0495(6) Uani 1 1 d . . . . .
H7A_2 H 0.805622 0.821512 0.372900 0.074 Uiso 1 1 calc R U . . .
H7B_2 H 0.723343 0.942849 0.340517 0.074 Uiso 1 1 calc R U . . .
H7C_2 H 0.764627 0.853703 0.299448 0.074 Uiso 1 1 calc R U . . .
C8_2 C 0.6188(3) 0.7085(2) 0.37157(12) 0.0443(6) Uani 1 1 d . . . . .
H8A_2 H 0.683001 0.664340 0.404308 0.067 Uiso 1 1 calc R U . . .
H8B_2 H 0.653381 0.694546 0.329290 0.067 Uiso 1 1 calc R U . . .
H8C_2 H 0.530441 0.688698 0.384199 0.067 Uiso 1 1 calc R U . . .
C9_3 C 0.4368(2) 1.02845(19) 0.20486(11) 0.0369(5) Uani 1 1 d . . . . .
C10_3 C 0.5663(3) 1.0692(2) 0.17287(13) 0.0496(6) Uani 1 1 d . . . . .
H10A_3 H 0.622464 1.017455 0.149444 0.074 Uiso 1 1 calc R U . . .
H10B_3 H 0.618134 1.074318 0.206570 0.074 Uiso 1 1 calc R U . . .
H10C_3 H 0.540531 1.141469 0.142317 0.074 Uiso 1 1 calc R U . . .
C11_3 C 0.3453(3) 1.1191(2) 0.23183(12) 0.0488(6) Uani 1 1 d . . . . .
H11A_3 H 0.263492 1.095254 0.254294 0.073 Uiso 1 1 calc R U . . .
H11B_3 H 0.319410 1.184785 0.196077 0.073 Uiso 1 1 calc R U . . .
H11C_3 H 0.394098 1.135974 0.262521 0.073 Uiso 1 1 calc R U . . .
C12_3 C 0.3627(3) 1.01238(19) 0.15218(11) 0.0398(5) Uani 1 1 d . . . . .
H12A_3 H 0.277917 0.990363 0.171517 0.060 Uiso 1 1 calc R U . . .
H12B_3 H 0.420848 0.955265 0.133258 0.060 Uiso 1 1 calc R U . . .
H12C_3 H 0.342127 1.081236 0.118086 0.060 Uiso 1 1 calc R U . . .
C13_4 C 0.2109(2) 0.89593(18) 0.42118(11) 0.0347(5) Uani 1 1 d . . . . .
C14_4 C 0.1476(2) 0.97757(19) 0.36527(11) 0.0356(5) Uani 1 1 d . . . . .
C15_4 C 0.0971(2) 1.07734(19) 0.38461(11) 0.0362(5) Uani 1 1 d . . . . .
C16_4 C 0.1274(2) 1.05897(18) 0.44883(11) 0.0341(5) Uani 1 1 d . . . . .
C17_4 C 0.1978(2) 0.94921(19) 0.47134(11) 0.0347(5) Uani 1 1 d . . . . .
C18_4 C 0.2433(3) 0.77398(19) 0.42895(12) 0.0409(5) Uani 1 1 d . . . . .
H18A_4 H 0.159899 0.746620 0.442490 0.061 Uiso 1 1 calc R U . . .
H18B_4 H 0.309274 0.737376 0.462008 0.061 Uiso 1 1 calc R U . . .
H18C_4 H 0.281838 0.758734 0.387396 0.061 Uiso 1 1 calc R U . . .
C19_4 C 0.1018(3) 0.9497(2) 0.30956(12) 0.0430(6) Uani 1 1 d . . . . .
H19A_4 H 0.024895 0.914392 0.325017 0.064 Uiso 1 1 calc R U . . .
H19B_4 H 0.177017 0.899658 0.292388 0.064 Uiso 1 1 calc R U . . .
H19C_4 H 0.073910 1.016897 0.275117 0.064 Uiso 1 1 calc R U . . .
C20_4 C 0.0332(3) 1.1856(2) 0.34130(13) 0.0476(6) Uani 1 1 d . . . . .
H20A_4 H -0.043064 1.223038 0.365581 0.071 Uiso 1 1 calc R U . . .
H20B_4 H -0.000039 1.173949 0.303810 0.071 Uiso 1 1 calc R U . . .
H20C_4 H 0.100765 1.230697 0.326150 0.071 Uiso 1 1 calc R U . . .
C21_4 C 0.1000(3) 1.1427(2) 0.48676(12) 0.0410(5) Uani 1 1 d . . . . .
H21A_4 H 0.086995 1.107023 0.533183 0.061 Uiso 1 1 calc R U . . .
H21B_4 H 0.017824 1.198354 0.472496 0.061 Uiso 1 1 calc R U . . .
H21C_4 H 0.177407 1.177663 0.479430 0.061 Uiso 1 1 calc R U . . .
C22_4 C 0.2516(3) 0.8987(2) 0.53753(11) 0.0418(5) Uani 1 1 d . . . . .
H22A_4 H 0.180090 0.916079 0.570754 0.063 Uiso 1 1 calc R U . . .
H22B_4 H 0.329519 0.928115 0.540205 0.063 Uiso 1 1 calc R U . . .
H22C_4 H 0.280194 0.819077 0.544807 0.063 Uiso 1 1 calc R U . . .
C23_5 C 0.3531(2) 0.61369(17) 0.20551(10) 0.0292(4) Uani 1 1 d . . . . .
C24_5 C 0.3590(2) 0.50730(18) 0.24625(10) 0.0350(5) Uani 1 1 d . . . . .
C25_5 C 0.3348(3) 0.42592(19) 0.22221(11) 0.0427(6) Uani 1 1 d . . . . .
H25_5 H 0.338103 0.354455 0.250136 0.051 Uiso 1 1 calc R U . . .
C26_5 C 0.3060(3) 0.44848(19) 0.15780(11) 0.0408(5) Uani 1 1 d . . . . .
H26_5 H 0.290899 0.392431 0.141550 0.049 Uiso 1 1 calc R U . . .
C27_5 C 0.2995(2) 0.55269(18) 0.11752(10) 0.0351(5) Uani 1 1 d . . . . .
H27_5 H 0.279747 0.567806 0.073478 0.042 Uiso 1 1 calc R U . . .
C28_5 C 0.3213(2) 0.63616(17) 0.14034(10) 0.0289(4) Uani 1 1 d . . . . .
C29_6 C 0.3925(3) 0.47885(17) 0.31605(11) 0.0391(5) Uani 1 1 d . . . . .
C30_6 C 0.5300(3) 0.44662(18) 0.33013(12) 0.0426(6) Uani 1 1 d . . . . .
C31_6 C 0.5603(3) 0.42489(19) 0.39516(13) 0.0491(7) Uani 1 1 d . . . . .
H31_6 H 0.652305 0.403445 0.406059 0.059 Uiso 1 1 calc R U . . .
C32_6 C 0.4566(3) 0.4347(2) 0.44324(12) 0.0525(7) Uani 1 1 d . . . . .
H32_6 H 0.478312 0.421174 0.486825 0.063 Uiso 1 1 calc R U . . .
C33_6 C 0.3225(3) 0.4635(2) 0.42907(12) 0.0491(7) Uani 1 1 d . . . . .
H33_6 H 0.253318 0.468849 0.463140 0.059 Uiso 1 1 calc R U . . .
C34_6 C 0.2860(2) 0.48526(18) 0.36532(11) 0.0433(6) Uani 1 1 d D . . . .
C35_7 C 0.3063(2) 0.74877(16) 0.09486(9) 0.0279(4) Uani 1 1 d . . . . .
C36_7 C 0.1799(2) 0.82462(19) 0.09438(10) 0.0336(5) Uani 1 1 d . . . . .
C37_7 C 0.1657(3) 0.92643(19) 0.04850(11) 0.0406(5) Uani 1 1 d . . . . .
H37_7 H 0.081016 0.977996 0.047335 0.049 Uiso 1 1 calc R U . . .
C38_7 C 0.2716(3) 0.95344(19) 0.00503(11) 0.0425(6) Uani 1 1 d . . . . .
H38_7 H 0.259269 1.022786 -0.026056 0.051 Uiso 1 1 calc R U . . .
C39_7 C 0.3956(3) 0.88031(18) 0.00639(10) 0.0372(5) Uani 1 1 d . . . . .
H39_7 H 0.468812 0.900423 -0.023129 0.045 Uiso 1 1 calc R U . . .
C40_7 C 0.4149(2) 0.77693(17) 0.05066(10) 0.0297(4) Uani 1 1 d . . . . .
C41_8 C 0.6425(3) 0.4285(2) 0.27795(13) 0.0473(6) Uani 1 1 d . . . . .
H41_8 H 0.607073 0.473993 0.235175 0.057 Uiso 1 1 calc R U . . .
C42_8 C 0.6760(3) 0.3081(2) 0.27605(15) 0.0556(7) Uani 1 1 d . . . . .
H42A_8 H 0.748332 0.296906 0.242001 0.083 Uiso 1 1 calc R U . . .
H42B_8 H 0.594641 0.289614 0.266707 0.083 Uiso 1 1 calc R U . . .
H42C_8 H 0.706452 0.260856 0.318243 0.083 Uiso 1 1 calc R U . . .
C43_8 C 0.7715(3) 0.4628(2) 0.28505(17) 0.0595(8) Uani 1 1 d . . . . .
H43A_8 H 0.837204 0.453214 0.248237 0.089 Uiso 1 1 calc R U . . .
H43B_8 H 0.811258 0.417166 0.325695 0.089 Uiso 1 1 calc R U . . .
H43C_8 H 0.748706 0.539843 0.285767 0.089 Uiso 1 1 calc R U . . .
C44_9 C 0.1383(9) 0.514(2) 0.3502(15) 0.059(6) Uani 0.39(3) 1 d D U P A 1
H44_9 H 0.134169 0.516654 0.303601 0.070 Uiso 0.39(3) 1 calc R U P A 1
C45_9 C 0.083(3) 0.4217(17) 0.3912(13) 0.083(5) Uani 0.39(3) 1 d . U P A 1
H45A_9 H -0.011551 0.432094 0.381932 0.125 Uiso 0.39(3) 1 calc R U P A 1
H45B_9 H 0.087244 0.417705 0.437067 0.125 Uiso 0.39(3) 1 calc R U P A 1
H45C_9 H 0.136877 0.353486 0.381980 0.125 Uiso 0.39(3) 1 calc R U P A 1
C46_9 C 0.071(3) 0.624(2) 0.3601(17) 0.078(6) Uani 0.39(3) 1 d . U P A 1
H46A_9 H -0.021552 0.645095 0.345936 0.117 Uiso 0.39(3) 1 calc R U P A 1
H46B_9 H 0.122880 0.677540 0.334633 0.117 Uiso 0.39(3) 1 calc R U P A 1
H46C_9 H 0.067866 0.620617 0.406327 0.117 Uiso 0.39(3) 1 calc R U P A 1
C44_91 C 0.1377(5) 0.5123(11) 0.3512(8) 0.043(3) Uani 0.61(3) 1 d D U P A 2
H44_91 H 0.134717 0.487508 0.311695 0.051 Uiso 0.61(3) 1 calc R U P A 2
C45_91 C 0.0394(14) 0.4556(11) 0.4052(5) 0.063(3) Uani 0.61(3) 1 d . U P A 2
H45A_91 H -0.050142 0.470946 0.388412 0.095 Uiso 0.61(3) 1 calc R U P A 2
H45B_91 H 0.030577 0.484176 0.443354 0.095 Uiso 0.61(3) 1 calc R U P A 2
H45C_91 H 0.076370 0.376296 0.417640 0.095 Uiso 0.61(3) 1 calc R U P A 2
C46_91 C 0.0709(15) 0.6362(10) 0.3347(6) 0.051(2) Uani 0.61(3) 1 d . U P A 2
H46A_91 H -0.024021 0.647419 0.325410 0.077 Uiso 0.61(3) 1 calc R U P A 2
H46B_91 H 0.120158 0.674884 0.296414 0.077 Uiso 0.61(3) 1 calc R U P A 2
H46C_91 H 0.074113 0.664805 0.371676 0.077 Uiso 0.61(3) 1 calc R U P A 2
C47_10 C 0.0620(2) 0.7964(2) 0.14143(12) 0.0416(5) Uani 1 1 d . . . . .
H47_10 H 0.100131 0.737407 0.179823 0.050 Uiso 1 1 calc R U . . .
C48_10 C -0.0215(3) 0.8938(3) 0.16640(15) 0.0565(7) Uani 1 1 d . . . . .
H48A_10 H -0.086087 0.868322 0.202174 0.085 Uiso 1 1 calc R U . . .
H48B_10 H -0.071348 0.948559 0.131012 0.085 Uiso 1 1 calc R U . . .
H48C_10 H 0.039653 0.926694 0.181966 0.085 Uiso 1 1 calc R U . . .
C49_10 C -0.0304(3) 0.7508(3) 0.11075(15) 0.0528(7) Uani 1 1 d . . . . .
H49A_10 H -0.104603 0.731058 0.142495 0.079 Uiso 1 1 calc R U . . .
H49B_10 H 0.022709 0.685719 0.097720 0.079 Uiso 1 1 calc R U . . .
H49C_10 H -0.068220 0.806646 0.072448 0.079 Uiso 1 1 calc R U . . .
C50_10 C 0.5514(2) 0.69675(19) 0.04883(11) 0.0341(5) Uani 1 1 d . . . . .
H50_10 H 0.556085 0.637731 0.090590 0.041 Uiso 1 1 calc R U . . .
C51_10 C 0.6717(3) 0.7498(2) 0.04262(12) 0.0448(6) Uani 1 1 d . . . . .
H51A_10 H 0.756129 0.693044 0.047456 0.067 Uiso 1 1 calc R U . . .
H51B_10 H 0.660556 0.788170 0.076615 0.067 Uiso 1 1 calc R U . . .
H51C_10 H 0.675553 0.802127 -0.000198 0.067 Uiso 1 1 calc R U . . .
C52_10 C 0.5637(3) 0.6429(2) -0.00691(12) 0.0442(6) Uani 1 1 d . . . . .
H52A_10 H 0.651378 0.590445 -0.006798 0.066 Uiso 1 1 calc R U . . .
H52B_10 H 0.557601 0.699361 -0.048450 0.066 Uiso 1 1 calc R U . . .
H52C_10 H 0.489885 0.604575 -0.001119 0.066 Uiso 1 1 calc R U . . .
C1_12 C 0.8226(3) 0.4306(2) 0.10755(17) 0.090 Uiso 0.861(3) 1 d G U P B 1
H1_12 H 0.773273 0.496991 0.117033 0.109 Uiso 0.861(3) 1 calc R U P B 1
C2_12 C 0.7542(2) 0.3634(3) 0.09129(17) 0.090 Uiso 0.861(3) 1 d G U P B 1
H2_12 H 0.658120 0.383875 0.089667 0.109 Uiso 0.861(3) 1 calc R U P B 1
C3_12 C 0.8263(3) 0.2662(3) 0.07741(17) 0.090 Uiso 0.861(3) 1 d G U P B 1
H3_12 H 0.779523 0.220284 0.066301 0.109 Uiso 0.861(3) 1 calc R U P B 1
C4_12 C 0.9668(3) 0.2362(2) 0.07979(17) 0.090 Uiso 0.861(3) 1 d G U P B 1
H4_12 H 1.016079 0.169807 0.070302 0.109 Uiso 0.861(3) 1 calc R U P B 1
C5_12 C 1.0352(2) 0.3034(3) 0.09604(17) 0.090 Uiso 0.861(3) 1 d G U P B 1
H5_12 H 1.131234 0.282921 0.097668 0.109 Uiso 0.861(3) 1 calc R U P B 1
C6_12 C 0.9631(3) 0.4006(2) 0.10992(17) 0.090 Uiso 0.861(3) 1 d G U P B 1
H6_12 H 1.009833 0.446513 0.121034 0.109 Uiso 0.861(3) 1 calc R U P B 1
C1_121 C 0.954(2) 0.2207(14) 0.1389(8) 0.090 Uiso 0.139(3) 1 d G U P B 2
H1_121 H 0.961691 0.160781 0.176731 0.109 Uiso 0.139(3) 1 calc R U P B 2
C2_121 C 1.004(2) 0.3116(17) 0.1369(8) 0.090 Uiso 0.139(3) 1 d G U P B 2
H2_121 H 1.044902 0.313707 0.173351 0.109 Uiso 0.139(3) 1 calc R U P B 2
C3_121 C 0.992(2) 0.3993(14) 0.0816(10) 0.090 Uiso 0.139(3) 1 d G U P B 2
H3_121 H 1.026218 0.461384 0.080236 0.109 Uiso 0.139(3) 1 calc R U P B 2
C4_121 C 0.932(2) 0.3962(14) 0.0283(8) 0.090 Uiso 0.139(3) 1 d G U P B 2
H4_121 H 0.924324 0.456136 -0.009500 0.109 Uiso 0.139(3) 1 calc R U P B 2
C5_121 C 0.882(2) 0.3053(17) 0.0303(8) 0.090 Uiso 0.139(3) 1 d G U P B 2
H5_121 H 0.841113 0.303211 -0.006121 0.109 Uiso 0.139(3) 1 calc R U P B 2
C6_121 C 0.894(2) 0.2176(14) 0.0856(10) 0.090 Uiso 0.139(3) 1 d G U P B 2
H6_121 H 0.859796 0.155532 0.086994 0.109 Uiso 0.139(3) 1 calc R U P B 2

loop_
_atom_site_aniso_label
_atom_site_aniso_U_11
_atom_site_aniso_U_22
_atom_site_aniso_U_33
_atom_site_aniso_U_23
_atom_site_aniso_U_13
_atom_site_aniso_U_12
P1_1 0.0356(3) 0.0293(3) 0.0296(3) -0.0133(2) -0.0041(2) -0.0073(2)
Al1_1 0.0349(3) 0.0319(3) 0.0355(3) -0.0161(3) -0.0011(3) -0.0077(3)
N1_1 0.0410(10) 0.0337(10) 0.0347(10) -0.0108(8) -0.0060(8) -0.0079(8)
B1_1 0.0382(14) 0.0402(14) 0.0378(13) -0.0138(11) -0.0004(11) -0.0161(11)
C1_1 0.0369(11) 0.0347(11) 0.0276(10) -0.0138(9) -0.0040(8) -0.0055(9)
C2_1 0.0366(12) 0.0419(12) 0.0320(11) -0.0160(9) -0.0001(9) -0.0117(10)
C3_1 0.0375(12) 0.0328(11) 0.0323(11) -0.0124(9) -0.0016(9) -0.0062(9)
C4_1 0.0481(13) 0.0337(11) 0.0331(11) -0.0101(9) -0.0061(10) -0.0103(10)
C5_2 0.0352(12) 0.0401(12) 0.0301(11) -0.0067(9) -0.0071(9) -0.0074(9)
C6_2 0.0389(12) 0.0362(12) 0.0441(13) -0.0153(10) -0.0050(10) -0.0034(10)
C7_2 0.0403(14) 0.0736(19) 0.0389(13) -0.0160(13) -0.0053(11) -0.0177(13)
C8_2 0.0564(15) 0.0436(13) 0.0345(12) -0.0181(10) -0.0110(11) -0.0007(11)
C9_3 0.0463(13) 0.0352(11) 0.0291(11) -0.0041(9) -0.0045(9) -0.0130(10)
C10_3 0.0590(16) 0.0487(15) 0.0431(14) -0.0036(11) -0.0019(12) -0.0264(13)
C11_3 0.0723(18) 0.0400(13) 0.0325(12) -0.0104(10) -0.0057(12) -0.0076(12)
C12_3 0.0504(14) 0.0345(11) 0.0345(11) -0.0086(9) -0.0056(10) -0.0089(10)
C13_4 0.0340(11) 0.0353(11) 0.0381(12) -0.0152(9) -0.0004(9) -0.0083(9)
C14_4 0.0328(11) 0.0409(12) 0.0373(12) -0.0191(10) 0.0004(9) -0.0073(9)
C15_4 0.0320(11) 0.0397(12) 0.0386(12) -0.0156(10) -0.0014(9) -0.0054(9)
C16_4 0.0321(11) 0.0369(11) 0.0367(11) -0.0163(9) 0.0017(9) -0.0082(9)
C17_4 0.0332(11) 0.0385(12) 0.0353(11) -0.0139(9) 0.0012(9) -0.0102(9)
C18_4 0.0432(13) 0.0358(12) 0.0464(13) -0.0154(10) 0.0024(10) -0.0112(10)
C19_4 0.0409(13) 0.0522(14) 0.0432(13) -0.0236(11) -0.0052(10) -0.0099(11)
C20_4 0.0487(14) 0.0449(14) 0.0432(13) -0.0120(11) -0.0053(11) 0.0017(11)
C21_4 0.0449(13) 0.0414(13) 0.0417(13) -0.0204(10) 0.0015(10) -0.0103(10)
C22_4 0.0443(13) 0.0448(13) 0.0363(12) -0.0124(10) -0.0026(10) -0.0080(11)
C23_5 0.0342(11) 0.0290(10) 0.0271(10) -0.0087(8) -0.0061(8) -0.0081(8)
C24_5 0.0499(13) 0.0301(11) 0.0274(10) -0.0060(8) -0.0109(9) -0.0105(10)
C25_5 0.0693(17) 0.0288(11) 0.0331(12) -0.0044(9) -0.0137(11) -0.0158(11)
C26_5 0.0647(16) 0.0318(11) 0.0334(11) -0.0116(9) -0.0110(11) -0.0166(11)
C27_5 0.0475(13) 0.0364(11) 0.0258(10) -0.0103(9) -0.0082(9) -0.0117(10)
C28_5 0.0312(10) 0.0301(10) 0.0262(10) -0.0076(8) -0.0050(8) -0.0068(8)
C29_6 0.0663(16) 0.0236(10) 0.0300(11) -0.0044(8) -0.0167(10) -0.0105(10)
C30_6 0.0685(17) 0.0255(10) 0.0370(12) -0.0056(9) -0.0179(11) -0.0119(11)
C31_6 0.0781(19) 0.0278(11) 0.0458(14) -0.0035(10) -0.0306(14) -0.0128(12)
C32_6 0.101(2) 0.0309(12) 0.0310(12) -0.0043(10) -0.0238(14) -0.0192(13)
C33_6 0.088(2) 0.0322(12) 0.0301(12) -0.0075(10) -0.0128(12) -0.0151(13)
C34_6 0.0739(18) 0.0270(11) 0.0314(11) -0.0077(9) -0.0101(11) -0.0120(11)
C35_7 0.0337(11) 0.0284(10) 0.0235(9) -0.0087(8) -0.0072(8) -0.0056(8)
C36_7 0.0354(11) 0.0390(12) 0.0288(10) -0.0139(9) -0.0092(9) -0.0032(9)
C37_7 0.0472(14) 0.0354(12) 0.0374(12) -0.0138(10) -0.0176(10) 0.0068(10)
C38_7 0.0670(16) 0.0306(11) 0.0283(11) -0.0052(9) -0.0126(11) -0.0061(11)
C39_7 0.0525(14) 0.0348(11) 0.0262(10) -0.0074(9) -0.0039(9) -0.0134(10)
C40_7 0.0371(11) 0.0308(10) 0.0247(9) -0.0112(8) -0.0060(8) -0.0076(9)
C41_8 0.0600(16) 0.0350(12) 0.0484(14) -0.0073(11) -0.0213(12) -0.0083(11)
C42_8 0.0728(19) 0.0429(14) 0.0547(16) -0.0167(12) -0.0144(14) -0.0095(13)
C43_8 0.0608(18) 0.0449(15) 0.077(2) -0.0190(14) -0.0257(15) -0.0045(13)
C44_9 0.075(13) 0.054(8) 0.037(12) -0.003(7) -0.004(9) -0.006(7)
C45_9 0.085(12) 0.065(8) 0.106(12) -0.013(7) -0.012(8) -0.035(7)
C46_9 0.058(7) 0.063(8) 0.121(16) -0.035(11) 0.013(12) -0.026(6)
C44_91 0.068(7) 0.036(4) 0.035(7) -0.017(4) -0.006(5) -0.020(4)
C45_91 0.069(5) 0.058(5) 0.061(4) 0.001(3) -0.005(3) -0.032(4)
C46_91 0.046(3) 0.042(3) 0.064(5) -0.014(3) 0.001(4) -0.011(2)
C47_10 0.0318(12) 0.0555(15) 0.0388(12) -0.0171(11) -0.0071(9) -0.0044(10)
C48_10 0.0404(14) 0.081(2) 0.0601(17) -0.0419(16) 0.0025(12) -0.0105(14)
C49_10 0.0392(14) 0.0622(17) 0.0649(17) -0.0292(14) -0.0049(12) -0.0108(12)
C50_10 0.0341(11) 0.0385(12) 0.0329(11) -0.0151(9) -0.0027(9) -0.0071(9)
C51_10 0.0402(13) 0.0623(16) 0.0400(13) -0.0214(12) -0.0008(10) -0.0176(12)
C52_10 0.0432(13) 0.0511(14) 0.0448(13) -0.0272(12) -0.0032(10) -0.0052(11)

loop_
_atom_type_symbol
_atom_type_description
_atom_type_scat_dispersion_real
_atom_type_scat_dispersion_imag
_atom_type_scat_source
C C 0.0181 0.0091 'International Tables Vol C Tables 4.2.6.8 and 6.1.1.4'
H H 0.0000 0.0000 'International Tables Vol C Tables 4.2.6.8 and 6.1.1.4'
B B 0.0090 0.0039 'International Tables Vol C Tables 4.2.6.8 and 6.1.1.4'
N N 0.0311 0.0180 'International Tables Vol C Tables 4.2.6.8 and 6.1.1.4'
Al Al 0.2130 0.2455 'International Tables Vol C Tables 4.2.6.8 and 6.1.1.4'
P P 0.2955 0.4335 'International Tables Vol C Tables 4.2.6.8 and 6.1.1.4'

loop_
_exptl_crystal_face_index_h
_exptl_crystal_face_index_k
_exptl_crystal_face_index_l
_exptl_crystal_face_perp_dist
-2 -1 -1 0.0130
2 1 1 0.0295
2 0 -12 0.0558
0 0 13 0.0702
6 0 0 0.0112
-6 0 0 0.0397
3 7 11 0.0526
1 2 -2 0.0633
-2 1 0 0.0468
-2 -1 2 0.0376
-1 -6 7 0.0483
-3 -7 -10 0.0403

loop_
_geom_angle_atom_site_label_1
_geom_angle_atom_site_label_2
_geom_angle_atom_site_label_3
_geom_angle
_geom_angle_site_symmetry_1
_geom_angle_site_symmetry_3
_geom_angle_publ_flag
C1_1 P1_1 C23_5 104.49(10) . . ?
C1_1 P1_1 H1P_1 97.6(12) . . ?
C23_5 P1_1 H1P_1 98.3(12) . . ?
N1_1 Al1_1 C3_1 116.31(10) . . ?
N1_1 Al1_1 C14_4 120.63(9) . . ?
C3_1 Al1_1 C14_4 120.71(9) . . ?
N1_1 Al1_1 C13_4 112.42(9) . . ?
C3_1 Al1_1 C13_4 124.73(9) . . ?
C14_4 Al1_1 C13_4 40.15(9) . . ?
B1_1 N1_1 C5_2 120.74(19) . . ?
B1_1 N1_1 Al1_1 123.64(17) . . ?
C5_2 N1_1 Al1_1 115.62(14) . . ?
N1_1 B1_1 C2_1 123.8(2) . . ?
N1_1 B1_1 C9_3 121.2(2) . . ?
C2_1 B1_1 C9_3 114.5(2) . . ?
C2_1 C1_1 P1_1 120.83(17) . . ?
C2_1 C1_1 H1_1 119.6 . . ?
P1_1 C1_1 H1_1 119.6 . . ?
C1_1 C2_1 B1_1 125.9(2) . . ?
C1_1 C2_1 H2_1 117.1 . . ?
B1_1 C2_1 H2_1 117.1 . . ?
C4_1 C3_1 Al1_1 176.2(2) . . ?
C3_1 C4_1 H4_1 180.0 . . ?
C7_2 C5_2 N1_1 108.48(19) . . ?
C7_2 C5_2 C8_2 110.9(2) . . ?
N1_1 C5_2 C8_2 115.01(18) . . ?
C7_2 C5_2 C6_2 106.90(19) . . ?
N1_1 C5_2 C6_2 107.98(18) . . ?
C8_2 C5_2 C6_2 107.28(19) . . ?
C5_2 C6_2 H6A_2 109.5 . . ?
C5_2 C6_2 H6B_2 109.5 . . ?
H6A_2 C6_2 H6B_2 109.5 . . ?
C5_2 C6_2 H6C_2 109.5 . . ?
H6A_2 C6_2 H6C_2 109.5 . . ?
H6B_2 C6_2 H6C_2 109.5 . . ?
C5_2 C7_2 H7A_2 109.5 . . ?
C5_2 C7_2 H7B_2 109.5 . . ?
H7A_2 C7_2 H7B_2 109.5 . . ?
C5_2 C7_2 H7C_2 109.5 . . ?
H7A_2 C7_2 H7C_2 109.5 . . ?
H7B_2 C7_2 H7C_2 109.5 . . ?
C5_2 C8_2 H8A_2 109.5 . . ?
C5_2 C8_2 H8B_2 109.5 . . ?
H8A_2 C8_2 H8B_2 109.5 . . ?
C5_2 C8_2 H8C_2 109.5 . . ?
H8A_2 C8_2 H8C_2 109.5 . . ?
H8B_2 C8_2 H8C_2 109.5 . . ?
C11_3 C9_3 C12_3 108.0(2) . . ?
C11_3 C9_3 C10_3 106.9(2) . . ?
C12_3 C9_3 C10_3 108.78(19) . . ?
C11_3 C9_3 B1_1 117.42(19) . . ?
C12_3 C9_3 B1_1 113.52(19) . . ?
C10_3 C9_3 B1_1 101.64(19) . . ?
C9_3 C10_3 H10A_3 109.5 . . ?
C9_3 C10_3 H10B_3 109.5 . . ?
H10A_3 C10_3 H10B_3 109.5 . . ?
C9_3 C10_3 H10C_3 109.5 . . ?
H10A_3 C10_3 H10C_3 109.5 . . ?
H10B_3 C10_3 H10C_3 109.5 . . ?
C9_3 C11_3 H11A_3 109.5 . . ?
C9_3 C11_3 H11B_3 109.5 . . ?
H11A_3 C11_3 H11B_3 109.5 . . ?
C9_3 C11_3 H11C_3 109.5 . . ?
H11A_3 C11_3 H11C_3 109.5 . . ?
H11B_3 C11_3 H11C_3 109.5 . . ?
C9_3 C12_3 H12A_3 109.5 . . ?
C9_3 C12_3 H12B_3 109.5 . . ?
H12A_3 C12_3 H12B_3 109.5 . . ?
C9_3 C12_3 H12C_3 109.5 . . ?
H12A_3 C12_3 H12C_3 109.5 . . ?
H12B_3 C12_3 H12C_3 109.5 . . ?
C17_4 C13_4 C14_4 106.86(19) . . ?
C17_4 C13_4 C18_4 126.7(2) . . ?
C14_4 C13_4 C18_4 124.1(2) . . ?
C17_4 C13_4 Al1_1 91.00(14) . . ?
C14_4 C13_4 Al1_1 69.48(13) . . ?
C18_4 C13_4 Al1_1 119.07(16) . . ?
C15_4 C14_4 C13_4 106.61(19) . . ?
C15_4 C14_4 C19_4 126.1(2) . . ?
C13_4 C14_4 C19_4 123.9(2) . . ?
C15_4 C14_4 Al1_1 91.22(14) . . ?
C13_4 C14_4 Al1_1 70.37(13) . . ?
C19_4 C14_4 Al1_1 120.65(16) . . ?
C16_4 C15_4 C14_4 108.8(2) . . ?
C16_4 C15_4 C20_4 125.6(2) . . ?
C14_4 C15_4 C20_4 125.5(2) . . ?
C15_4 C16_4 C17_4 108.78(19) . . ?
C15_4 C16_4 C21_4 126.4(2) . . ?
C17_4 C16_4 C21_4 124.7(2) . . ?
C16_4 C17_4 C13_4 108.9(2) . . ?
C16_4 C17_4 C22_4 124.9(2) . . ?
C13_4 C17_4 C22_4 126.2(2) . . ?
C13_4 C18_4 H18A_4 109.5 . . ?
C13_4 C18_4 H18B_4 109.5 . . ?
H18A_4 C18_4 H18B_4 109.5 . . ?
C13_4 C18_4 H18C_4 109.5 . . ?
H18A_4 C18_4 H18C_4 109.5 . . ?
H18B_4 C18_4 H18C_4 109.5 . . ?
C14_4 C19_4 H19A_4 109.5 . . ?
C14_4 C19_4 H19B_4 109.5 . . ?
H19A_4 C19_4 H19B_4 109.5 . . ?
C14_4 C19_4 H19C_4 109.5 . . ?
H19A_4 C19_4 H19C_4 109.5 . . ?
H19B_4 C19_4 H19C_4 109.5 . . ?
C15_4 C20_4 H20A_4 109.5 . . ?
C15_4 C20_4 H20B_4 109.5 . . ?
H20A_4 C20_4 H20B_4 109.5 . . ?
C15_4 C20_4 H20C_4 109.5 . . ?
H20A_4 C20_4 H20C_4 109.5 . . ?
H20B_4 C20_4 H20C_4 109.5 . . ?
C16_4 C21_4 H21A_4 109.5 . . ?
C16_4 C21_4 H21B_4 109.5 . . ?
H21A_4 C21_4 H21B_4 109.5 . . ?
C16_4 C21_4 H21C_4 109.5 . . ?
H21A_4 C21_4 H21C_4 109.5 . . ?
H21B_4 C21_4 H21C_4 109.5 . . ?
C17_4 C22_4 H22A_4 109.5 . . ?
C17_4 C22_4 H22B_4 109.5 . . ?
H22A_4 C22_4 H22B_4 109.5 . . ?
C17_4 C22_4 H22C_4 109.5 . . ?
H22A_4 C22_4 H22C_4 109.5 . . ?
H22B_4 C22_4 H22C_4 109.5 . . ?
C24_5 C23_5 C28_5 118.72(18) . . ?
C24_5 C23_5 P1_1 121.93(15) . . ?
C28_5 C23_5 P1_1 119.08(15) . . ?
C25_5 C24_5 C23_5 120.20(19) . . ?
C25_5 C24_5 C29_6 118.86(19) . . ?
C23_5 C24_5 C29_6 120.94(18) . . ?
C26_5 C25_5 C24_5 120.6(2) . . ?
C26_5 C25_5 H25_5 119.7 . . ?
C24_5 C25_5 H25_5 119.7 . . ?
C27_5 C26_5 C25_5 119.7(2) . . ?
C27_5 C26_5 H26_5 120.2 . . ?
C25_5 C26_5 H26_5 120.2 . . ?
C26_5 C27_5 C28_5 121.12(19) . . ?
C26_5 C27_5 H27_5 119.4 . . ?
C28_5 C27_5 H27_5 119.4 . . ?
C27_5 C28_5 C23_5 119.70(19) . . ?
C27_5 C28_5 C35_7 118.38(18) . . ?
C23_5 C28_5 C35_7 121.90(18) . . ?
C30_6 C29_6 C34_6 121.9(2) . . ?
C30_6 C29_6 C24_5 118.5(2) . . ?
C34_6 C29_6 C24_5 119.5(2) . . ?
C29_6 C30_6 C31_6 118.1(3) . . ?
C29_6 C30_6 C41_8 121.3(2) . . ?
C31_6 C30_6 C41_8 120.5(2) . . ?
C32_6 C31_6 C30_6 120.2(3) . . ?
C32_6 C31_6 H31_6 119.9 . . ?
C30_6 C31_6 H31_6 119.9 . . ?
C33_6 C32_6 C31_6 121.1(2) . . ?
C33_6 C32_6 H32_6 119.4 . . ?
C31_6 C32_6 H32_6 119.4 . . ?
C32_6 C33_6 C34_6 121.3(3) . . ?
C32_6 C33_6 H33_6 119.4 . . ?
C34_6 C33_6 H33_6 119.4 . . ?
C33_6 C34_6 C29_6 117.3(2) . . ?
C33_6 C34_6 C44_9 121.1(12) . . ?
C29_6 C34_6 C44_9 121.6(12) . . ?
C33_6 C34_6 C44_91 120.4(7) . . ?
C29_6 C34_6 C44_91 122.3(7) . . ?
C40_7 C35_7 C36_7 120.15(19) . . ?
C40_7 C35_7 C28_5 120.31(18) . . ?
C36_7 C35_7 C28_5 119.46(19) . . ?
C37_7 C36_7 C35_7 118.4(2) . . ?
C37_7 C36_7 C47_10 120.5(2) . . ?
C35_7 C36_7 C47_10 121.1(2) . . ?
C38_7 C37_7 C36_7 121.3(2) . . ?
C38_7 C37_7 H37_7 119.3 . . ?
C36_7 C37_7 H37_7 119.3 . . ?
C37_7 C38_7 C39_7 120.2(2) . . ?
C37_7 C38_7 H38_7 119.9 . . ?
C39_7 C38_7 H38_7 119.9 . . ?
C38_7 C39_7 C40_7 120.8(2) . . ?
C38_7 C39_7 H39_7 119.6 . . ?
C40_7 C39_7 H39_7 119.6 . . ?
C39_7 C40_7 C35_7 119.1(2) . . ?
C39_7 C40_7 C50_10 119.2(2) . . ?
C35_7 C40_7 C50_10 121.67(19) . . ?
C30_6 C41_8 C43_8 114.1(2) . . ?
C30_6 C41_8 C42_8 109.8(2) . . ?
C43_8 C41_8 C42_8 110.4(2) . . ?
C30_6 C41_8 H41_8 107.4 . . ?
C43_8 C41_8 H41_8 107.4 . . ?
C42_8 C41_8 H41_8 107.4 . . ?
C41_8 C42_8 H42A_8 109.5 . . ?
C41_8 C42_8 H42B_8 109.5 . . ?
H42A_8 C42_8 H42B_8 109.5 . . ?
C41_8 C42_8 H42C_8 109.5 . . ?
H42A_8 C42_8 H42C_8 109.5 . . ?
H42B_8 C42_8 H42C_8 109.5 . . ?
C41_8 C43_8 H43A_8 109.5 . . ?
C41_8 C43_8 H43B_8 109.5 . . ?
H43A_8 C43_8 H43B_8 109.5 . . ?
C41_8 C43_8 H43C_8 109.5 . . ?
H43A_8 C43_8 H43C_8 109.5 . . ?
H43B_8 C43_8 H43C_8 109.5 . . ?
C45_9 C44_9 C46_9 116(2) . . ?
C45_9 C44_9 C34_6 104.7(18) . . ?
C46_9 C44_9 C34_6 109.9(17) . . ?
C45_9 C44_9 H44_9 108.6 . . ?
C46_9 C44_9 H44_9 108.6 . . ?
C34_6 C44_9 H44_9 108.6 . . ?
C44_9 C45_9 H45A_9 109.5 . . ?
C44_9 C45_9 H45B_9 109.5 . . ?
H45A_9 C45_9 H45B_9 109.5 . . ?
C44_9 C45_9 H45C_9 109.5 . . ?
H45A_9 C45_9 H45C_9 109.5 . . ?
H45B_9 C45_9 H45C_9 109.5 . . ?
C44_9 C46_9 H46A_9 109.5 . . ?
C44_9 C46_9 H46B_9 109.5 . . ?
H46A_9 C46_9 H46B_9 109.5 . . ?
C44_9 C46_9 H46C_9 109.5 . . ?
H46A_9 C46_9 H46C_9 109.5 . . ?
H46B_9 C46_9 H46C_9 109.5 . . ?
C34_6 C44_91 C46_91 114.1(9) . . ?
C34_6 C44_91 C45_91 116.9(11) . . ?
C46_91 C44_91 C45_91 105.7(8) . . ?
C34_6 C44_91 H44_91 106.5 . . ?
C46_91 C44_91 H44_91 106.5 . . ?
C45_91 C44_91 H44_91 106.5 . . ?
C44_91 C45_91 H45A_91 109.5 . . ?
C44_91 C45_91 H45B_91 109.5 . . ?
H45A_91 C45_91 H45B_91 109.5 . . ?
C44_91 C45_91 H45C_91 109.5 . . ?
H45A_91 C45_91 H45C_91 109.5 . . ?
H45B_91 C45_91 H45C_91 109.5 . . ?
C44_91 C46_91 H46A_91 109.5 . . ?
C44_91 C46_91 H46B_91 109.5 . . ?
H46A_91 C46_91 H46B_91 109.5 . . ?
C44_91 C46_91 H46C_91 109.5 . . ?
H46A_91 C46_91 H46C_91 109.5 . . ?
H46B_91 C46_91 H46C_91 109.5 . . ?
C36_7 C47_10 C49_10 110.8(2) . . ?
C36_7 C47_10 C48_10 112.8(2) . . ?
C49_10 C47_10 C48_10 110.2(2) . . ?
C36_7 C47_10 H47_10 107.6 . . ?
C49_10 C47_10 H47_10 107.6 . . ?
C48_10 C47_10 H47_10 107.6 . . ?
C47_10 C48_10 H48A_10 109.5 . . ?
C47_10 C48_10 H48B_10 109.5 . . ?
H48A_10 C48_10 H48B_10 109.5 . . ?
C47_10 C48_10 H48C_10 109.5 . . ?
H48A_10 C48_10 H48C_10 109.5 . . ?
H48B_10 C48_10 H48C_10 109.5 . . ?
C47_10 C49_10 H49A_10 109.5 . . ?
C47_10 C49_10 H49B_10 109.5 . . ?
H49A_10 C49_10 H49B_10 109.5 . . ?
C47_10 C49_10 H49C_10 109.5 . . ?
H49A_10 C49_10 H49C_10 109.5 . . ?
H49B_10 C49_10 H49C_10 109.5 . . ?
C40_7 C50_10 C51_10 112.91(19) . . ?
C40_7 C50_10 C52_10 110.57(18) . . ?
C51_10 C50_10 C52_10 109.64(19) . . ?
C40_7 C50_10 H50_10 107.8 . . ?
C51_10 C50_10 H50_10 107.8 . . ?
C52_10 C50_10 H50_10 107.8 . . ?
C50_10 C51_10 H51A_10 109.5 . . ?
C50_10 C51_10 H51B_10 109.5 . . ?
H51A_10 C51_10 H51B_10 109.5 . . ?
C50_10 C51_10 H51C_10 109.5 . . ?
H51A_10 C51_10 H51C_10 109.5 . . ?
H51B_10 C51_10 H51C_10 109.5 . . ?
C50_10 C52_10 H52A_10 109.5 . . ?
C50_10 C52_10 H52B_10 109.5 . . ?
H52A_10 C52_10 H52B_10 109.5 . . ?
C50_10 C52_10 H52C_10 109.5 . . ?
H52A_10 C52_10 H52C_10 109.5 . . ?
H52B_10 C52_10 H52C_10 109.5 . . ?
C2_12 C1_12 C6_12 120.0 . . ?
C2_12 C1_12 H1_12 120.0 . . ?
C6_12 C1_12 H1_12 120.0 . . ?
C3_12 C2_12 C1_12 120.0 . . ?
C3_12 C2_12 H2_12 120.0 . . ?
C1_12 C2_12 H2_12 120.0 . . ?
C4_12 C3_12 C2_12 120.0 . . ?
C4_12 C3_12 H3_12 120.0 . . ?
C2_12 C3_12 H3_12 120.0 . . ?
C5_12 C4_12 C3_12 120.0 . . ?
C5_12 C4_12 H4_12 120.0 . . ?
C3_12 C4_12 H4_12 120.0 . . ?
C4_12 C5_12 C6_12 120.0 . . ?
C4_12 C5_12 H5_12 120.0 . . ?
C6_12 C5_12 H5_12 120.0 . . ?
C5_12 C6_12 C1_12 120.0 . . ?
C5_12 C6_12 H6_12 120.0 . . ?
C1_12 C6_12 H6_12 120.0 . . ?
C2_121 C1_121 C6_121 120.0 . . ?
C2_121 C1_121 H1_121 120.0 . . ?
C6_121 C1_121 H1_121 120.0 . . ?
C3_121 C2_121 C1_121 120.0 . . ?
C3_121 C2_121 H2_121 120.0 . . ?
C1_121 C2_121 H2_121 120.0 . . ?
C2_121 C3_121 C4_121 120.0 . . ?
C2_121 C3_121 H3_121 120.0 . . ?
C4_121 C3_121 H3_121 120.0 . . ?
C5_121 C4_121 C3_121 120.0 . . ?
C5_121 C4_121 H4_121 120.0 . . ?
C3_121 C4_121 H4_121 120.0 . . ?
C4_121 C5_121 C6_121 120.0 . . ?
C4_121 C5_121 H5_121 120.0 . . ?
C6_121 C5_121 H5_121 120.0 . . ?
C5_121 C6_121 C1_121 120.0 . . ?
C5_121 C6_121 H6_121 120.0 . . ?
C1_121 C6_121 H6_121 120.0 . . ?

loop_
_geom_bond_atom_site_label_1
_geom_bond_atom_site_label_2
_geom_bond_distance
_geom_bond_site_symmetry_2
_geom_bond_publ_flag
P1_1 C1_1 1.821(2) . ?
P1_1 C23_5 1.840(2) . ?
P1_1 H1P_1 1.31(3) . ?
Al1_1 N1_1 1.854(2) . ?
Al1_1 C3_1 1.920(2) . ?
Al1_1 C14_4 2.121(2) . ?
Al1_1 C13_4 2.133(2) . ?
N1_1 B1_1 1.409(3) . ?
N1_1 C5_2 1.524(3) . ?
B1_1 C2_1 1.611(3) . ?
B1_1 C9_3 1.624(4) . ?
C1_1 C2_1 1.338(3) . ?
C1_1 H1_1 0.9500 . ?
C2_1 H2_1 0.9500 . ?
C3_1 C4_1 1.199(3) . ?
C4_1 H4_1 0.9500 . ?
C5_2 C7_2 1.521(3) . ?
C5_2 C8_2 1.527(3) . ?
C5_2 C6_2 1.530(3) . ?
C6_2 H6A_2 0.9800 . ?
C6_2 H6B_2 0.9800 . ?
C6_2 H6C_2 0.9800 . ?
C7_2 H7A_2 0.9800 . ?
C7_2 H7B_2 0.9800 . ?
C7_2 H7C_2 0.9800 . ?
C8_2 H8A_2 0.9800 . ?
C8_2 H8B_2 0.9800 . ?
C8_2 H8C_2 0.9800 . ?
C9_3 C11_3 1.517(3) . ?
C9_3 C12_3 1.533(3) . ?
C9_3 C10_3 1.547(3) . ?
C10_3 H10A_3 0.9800 . ?
C10_3 H10B_3 0.9800 . ?
C10_3 H10C_3 0.9800 . ?
C11_3 H11A_3 0.9800 . ?
C11_3 H11B_3 0.9800 . ?
C11_3 H11C_3 0.9800 . ?
C12_3 H12A_3 0.9800 . ?
C12_3 H12B_3 0.9800 . ?
C12_3 H12C_3 0.9800 . ?
C13_4 C17_4 1.420(3) . ?
C13_4 C14_4 1.460(3) . ?
C13_4 C18_4 1.509(3) . ?
C14_4 C15_4 1.434(3) . ?
C14_4 C19_4 1.510(3) . ?
C15_4 C16_4 1.397(3) . ?
C15_4 C20_4 1.497(3) . ?
C16_4 C17_4 1.410(3) . ?
C16_4 C21_4 1.498(3) . ?
C17_4 C22_4 1.502(3) . ?
C18_4 H18A_4 0.9800 . ?
C18_4 H18B_4 0.9800 . ?
C18_4 H18C_4 0.9800 . ?
C19_4 H19A_4 0.9800 . ?
C19_4 H19B_4 0.9800 . ?
C19_4 H19C_4 0.9800 . ?
C20_4 H20A_4 0.9800 . ?
C20_4 H20B_4 0.9800 . ?
C20_4 H20C_4 0.9800 . ?
C21_4 H21A_4 0.9800 . ?
C21_4 H21B_4 0.9800 . ?
C21_4 H21C_4 0.9800 . ?
C22_4 H22A_4 0.9800 . ?
C22_4 H22B_4 0.9800 . ?
C22_4 H22C_4 0.9800 . ?
C23_5 C24_5 1.407(3) . ?
C23_5 C28_5 1.414(3) . ?
C24_5 C25_5 1.394(3) . ?
C24_5 C29_6 1.506(3) . ?
C25_5 C26_5 1.389(3) . ?
C25_5 H25_5 0.9500 . ?
C26_5 C27_5 1.380(3) . ?
C26_5 H26_5 0.9500 . ?
C27_5 C28_5 1.394(3) . ?
C27_5 H27_5 0.9500 . ?
C28_5 C35_7 1.499(3) . ?
C29_6 C30_6 1.407(4) . ?
C29_6 C34_6 1.414(4) . ?
C30_6 C31_6 1.407(3) . ?
C30_6 C41_8 1.515(4) . ?
C31_6 C32_6 1.383(4) . ?
C31_6 H31_6 0.9500 . ?
C32_6 C33_6 1.374(4) . ?
C32_6 H32_6 0.9500 . ?
C33_6 C34_6 1.402(3) . ?
C33_6 H33_6 0.9500 . ?
C34_6 C44_9 1.514(2) . ?
C34_6 C44_91 1.515(2) . ?
C35_7 C40_7 1.407(3) . ?
C35_7 C36_7 1.413(3) . ?
C36_7 C37_7 1.398(3) . ?
C36_7 C47_10 1.510(3) . ?
C37_7 C38_7 1.375(4) . ?
C37_7 H37_7 0.9500 . ?
C38_7 C39_7 1.377(4) . ?
C38_7 H38_7 0.9500 . ?
C39_7 C40_7 1.397(3) . ?
C39_7 H39_7 0.9500 . ?
C40_7 C50_10 1.520(3) . ?
C41_8 C43_8 1.531(4) . ?
C41_8 C42_8 1.536(4) . ?
C41_8 H41_8 1.0000 . ?
C42_8 H42A_8 0.9800 . ?
C42_8 H42B_8 0.9800 . ?
C42_8 H42C_8 0.9800 . ?
C43_8 H43A_8 0.9800 . ?
C43_8 H43B_8 0.9800 . ?
C43_8 H43C_8 0.9800 . ?
C44_9 C45_9 1.46(3) . ?
C44_9 C46_9 1.49(3) . ?
C44_9 H44_9 1.0000 . ?
C45_9 H45A_9 0.9800 . ?
C45_9 H45B_9 0.9800 . ?
C45_9 H45C_9 0.9800 . ?
C46_9 H46A_9 0.9800 . ?
C46_9 H46B_9 0.9800 . ?
C46_9 H46C_9 0.9800 . ?
C44_91 C46_91 1.548(17) . ?
C44_91 C45_91 1.569(18) . ?
C44_91 H44_91 1.0000 . ?
C45_91 H45A_91 0.9800 . ?
C45_91 H45B_91 0.9800 . ?
C45_91 H45C_91 0.9800 . ?
C46_91 H46A_91 0.9800 . ?
C46_91 H46B_91 0.9800 . ?
C46_91 H46C_91 0.9800 . ?
C47_10 C49_10 1.535(3) . ?
C47_10 C48_10 1.535(4) . ?
C47_10 H47_10 1.0000 . ?
C48_10 H48A_10 0.9800 . ?
C48_10 H48B_10 0.9800 . ?
C48_10 H48C_10 0.9800 . ?
C49_10 H49A_10 0.9800 . ?
C49_10 H49B_10 0.9800 . ?
C49_10 H49C_10 0.9800 . ?
C50_10 C51_10 1.526(3) . ?
C50_10 C52_10 1.533(3) . ?
C50_10 H50_10 1.0000 . ?
C51_10 H51A_10 0.9800 . ?
C51_10 H51B_10 0.9800 . ?
C51_10 H51C_10 0.9800 . ?
C52_10 H52A_10 0.9800 . ?
C52_10 H52B_10 0.9800 . ?
C52_10 H52C_10 0.9800 . ?
C1_12 C2_12 1.3900 . ?
C1_12 C6_12 1.3900 . ?
C1_12 H1_12 0.9500 . ?
C2_12 C3_12 1.3900 . ?
C2_12 H2_12 0.9500 . ?
C3_12 C4_12 1.3900 . ?
C3_12 H3_12 0.9500 . ?
C4_12 C5_12 1.3900 . ?
C4_12 H4_12 0.9500 . ?
C5_12 C6_12 1.3900 . ?
C5_12 H5_12 0.9500 . ?
C6_12 H6_12 0.9500 . ?
C1_121 C2_121 1.3900 . ?
C1_121 C6_121 1.3900 . ?
C1_121 H1_121 0.9500 . ?
C2_121 C3_121 1.3900 . ?
C2_121 H2_121 0.9500 . ?
C3_121 C4_121 1.3900 . ?
C3_121 H3_121 0.9500 . ?
C4_121 C5_121 1.3900 . ?
C4_121 H4_121 0.9500 . ?
C5_121 C6_121 1.3900 . ?
C5_121 H5_121 0.9500 . ?
C6_121 H6_121 0.9500 . ?

loop_
_geom_torsion_atom_site_label_1
_geom_torsion_atom_site_label_2
_geom_torsion_atom_site_label_3
_geom_torsion_atom_site_label_4
_geom_torsion
_geom_torsion_site_symmetry_1
_geom_torsion_site_symmetry_2
_geom_torsion_site_symmetry_3
_geom_torsion_site_symmetry_4
_geom_torsion_publ_flag
C3_1 Al1_1 N1_1 B1_1 -102.9(2) . . . . ?
C14_4 Al1_1 N1_1 B1_1 59.8(2) . . . . ?
C13_4 Al1_1 N1_1 B1_1 104.02(19) . . . . ?
C3_1 Al1_1 N1_1 C5_2 76.36(17) . . . . ?
C14_4 Al1_1 N1_1 C5_2 -120.93(16) . . . . ?
C13_4 Al1_1 N1_1 C5_2 -76.70(17) . . . . ?
C5_2 N1_1 B1_1 C2_1 22.0(3) . . . . ?
Al1_1 N1_1 B1_1 C2_1 -158.71(17) . . . . ?
C5_2 N1_1 B1_1 C9_3 -149.1(2) . . . . ?
Al1_1 N1_1 B1_1 C9_3 30.1(3) . . . . ?
C23_5 P1_1 C1_1 C2_1 179.01(18) . . . . ?
P1_1 C1_1 C2_1 B1_1 -6.9(3) . . . . ?
N1_1 B1_1 C2_1 C1_1 96.3(3) . . . . ?
C9_3 B1_1 C2_1 C1_1 -92.0(3) . . . . ?
B1_1 N1_1 C5_2 C7_2 62.2(3) . . . . ?
Al1_1 N1_1 C5_2 C7_2 -117.05(18) . . . . ?
B1_1 N1_1 C5_2 C8_2 -62.5(3) . . . . ?
Al1_1 N1_1 C5_2 C8_2 118.19(19) . . . . ?
B1_1 N1_1 C5_2 C6_2 177.8(2) . . . . ?
Al1_1 N1_1 C5_2 C6_2 -1.5(2) . . . . ?
N1_1 B1_1 C9_3 C11_3 -11.5(3) . . . . ?
C2_1 B1_1 C9_3 C11_3 176.6(2) . . . . ?
N1_1 B1_1 C9_3 C12_3 -138.7(2) . . . . ?
C2_1 B1_1 C9_3 C12_3 49.4(3) . . . . ?
N1_1 B1_1 C9_3 C10_3 104.7(2) . . . . ?
C2_1 B1_1 C9_3 C10_3 -67.2(2) . . . . ?
C17_4 C13_4 C14_4 C15_4 -0.6(3) . . . . ?
C18_4 C13_4 C14_4 C15_4 162.8(2) . . . . ?
Al1_1 C13_4 C14_4 C15_4 -85.25(16) . . . . ?
C17_4 C13_4 C14_4 C19_4 -161.0(2) . . . . ?
C18_4 C13_4 C14_4 C19_4 2.4(4) . . . . ?
Al1_1 C13_4 C14_4 C19_4 114.4(2) . . . . ?
C17_4 C13_4 C14_4 Al1_1 84.60(16) . . . . ?
C18_4 C13_4 C14_4 Al1_1 -111.9(2) . . . . ?
C13_4 C14_4 C15_4 C16_4 0.1(3) . . . . ?
C19_4 C14_4 C15_4 C16_4 159.9(2) . . . . ?
Al1_1 C14_4 C15_4 C16_4 -69.79(18) . . . . ?
C13_4 C14_4 C15_4 C20_4 175.3(2) . . . . ?
C19_4 C14_4 C15_4 C20_4 -24.9(4) . . . . ?
Al1_1 C14_4 C15_4 C20_4 105.4(2) . . . . ?
C14_4 C15_4 C16_4 C17_4 0.5(3) . . . . ?
C20_4 C15_4 C16_4 C17_4 -174.7(2) . . . . ?
C14_4 C15_4 C16_4 C21_4 176.2(2) . . . . ?
C20_4 C15_4 C16_4 C21_4 1.0(4) . . . . ?
C15_4 C16_4 C17_4 C13_4 -1.0(3) . . . . ?
C21_4 C16_4 C17_4 C13_4 -176.7(2) . . . . ?
C15_4 C16_4 C17_4 C22_4 178.1(2) . . . . ?
C21_4 C16_4 C17_4 C22_4 2.3(4) . . . . ?
C14_4 C13_4 C17_4 C16_4 1.0(3) . . . . ?
C18_4 C13_4 C17_4 C16_4 -161.9(2) . . . . ?
Al1_1 C13_4 C17_4 C16_4 69.83(18) . . . . ?
C14_4 C13_4 C17_4 C22_4 -178.1(2) . . . . ?
C18_4 C13_4 C17_4 C22_4 19.0(4) . . . . ?
Al1_1 C13_4 C17_4 C22_4 -109.2(2) . . . . ?
C1_1 P1_1 C23_5 C24_5 102.6(2) . . . . ?
C1_1 P1_1 C23_5 C28_5 -83.45(18) . . . . ?
C28_5 C23_5 C24_5 C25_5 0.5(3) . . . . ?
P1_1 C23_5 C24_5 C25_5 174.43(19) . . . . ?
C28_5 C23_5 C24_5 C29_6 180.0(2) . . . . ?
P1_1 C23_5 C24_5 C29_6 -6.1(3) . . . . ?
C23_5 C24_5 C25_5 C26_5 0.7(4) . . . . ?
C29_6 C24_5 C25_5 C26_5 -178.9(2) . . . . ?
C24_5 C25_5 C26_5 C27_5 -0.9(4) . . . . ?
C25_5 C26_5 C27_5 C28_5 0.0(4) . . . . ?
C26_5 C27_5 C28_5 C23_5 1.1(3) . . . . ?
C26_5 C27_5 C28_5 C35_7 -177.2(2) . . . . ?
C24_5 C23_5 C28_5 C27_5 -1.4(3) . . . . ?
P1_1 C23_5 C28_5 C27_5 -175.49(17) . . . . ?
C24_5 C23_5 C28_5 C35_7 176.9(2) . . . . ?
P1_1 C23_5 C28_5 C35_7 2.8(3) . . . . ?
C25_5 C24_5 C29_6 C30_6 93.4(3) . . . . ?
C23_5 C24_5 C29_6 C30_6 -86.1(3) . . . . ?
C25_5 C24_5 C29_6 C34_6 -86.6(3) . . . . ?
C23_5 C24_5 C29_6 C34_6 93.9(3) . . . . ?
C34_6 C29_6 C30_6 C31_6 -2.7(3) . . . . ?
C24_5 C29_6 C30_6 C31_6 177.2(2) . . . . ?
C34_6 C29_6 C30_6 C41_8 173.4(2) . . . . ?
C24_5 C29_6 C30_6 C41_8 -6.7(3) . . . . ?
C29_6 C30_6 C31_6 C32_6 0.4(3) . . . . ?
C41_8 C30_6 C31_6 C32_6 -175.7(2) . . . . ?
C30_6 C31_6 C32_6 C33_6 1.2(4) . . . . ?
C31_6 C32_6 C33_6 C34_6 -0.7(4) . . . . ?
C32_6 C33_6 C34_6 C29_6 -1.5(3) . . . . ?
C32_6 C33_6 C34_6 C44_9 178.3(12) . . . . ?
C32_6 C33_6 C34_6 C44_91 177.4(6) . . . . ?
C30_6 C29_6 C34_6 C33_6 3.2(3) . . . . ?
C24_5 C29_6 C34_6 C33_6 -176.7(2) . . . . ?
C30_6 C29_6 C34_6 C44_9 -176.6(12) . . . . ?
C24_5 C29_6 C34_6 C44_9 3.5(13) . . . . ?
C30_6 C29_6 C34_6 C44_91 -175.7(6) . . . . ?
C24_5 C29_6 C34_6 C44_91 4.4(7) . . . . ?
C27_5 C28_5 C35_7 C40_7 -83.6(3) . . . . ?
C23_5 C28_5 C35_7 C40_7 98.1(2) . . . . ?
C27_5 C28_5 C35_7 C36_7 93.2(2) . . . . ?
C23_5 C28_5 C35_7 C36_7 -85.2(3) . . . . ?
C40_7 C35_7 C36_7 C37_7 1.1(3) . . . . ?
C28_5 C35_7 C36_7 C37_7 -175.66(18) . . . . ?
C40_7 C35_7 C36_7 C47_10 -179.84(19) . . . . ?
C28_5 C35_7 C36_7 C47_10 3.4(3) . . . . ?
C35_7 C36_7 C37_7 C38_7 -0.6(3) . . . . ?
C47_10 C36_7 C37_7 C38_7 -179.7(2) . . . . ?
C36_7 C37_7 C38_7 C39_7 -0.7(3) . . . . ?
C37_7 C38_7 C39_7 C40_7 1.6(3) . . . . ?
C38_7 C39_7 C40_7 C35_7 -1.0(3) . . . . ?
C38_7 C39_7 C40_7 C50_10 177.52(19) . . . . ?
C36_7 C35_7 C40_7 C39_7 -0.3(3) . . . . ?
C28_5 C35_7 C40_7 C39_7 176.43(18) . . . . ?
C36_7 C35_7 C40_7 C50_10 -178.81(18) . . . . ?
C28_5 C35_7 C40_7 C50_10 -2.1(3) . . . . ?
C29_6 C30_6 C41_8 C43_8 144.4(2) . . . . ?
C31_6 C30_6 C41_8 C43_8 -39.6(3) . . . . ?
C29_6 C30_6 C41_8 C42_8 -91.1(3) . . . . ?
C31_6 C30_6 C41_8 C42_8 84.9(3) . . . . ?
C33_6 C34_6 C44_9 C45_9 -57(2) . . . . ?
C29_6 C34_6 C44_9 C45_9 122.9(18) . . . . ?
C33_6 C34_6 C44_9 C46_9 69(3) . . . . ?
C29_6 C34_6 C44_9 C46_9 -112(2) . . . . ?
C33_6 C34_6 C44_91 C46_91 91.1(13) . . . . ?
C29_6 C34_6 C44_91 C46_91 -90.1(10) . . . . ?
C33_6 C34_6 C44_91 C45_91 -32.9(11) . . . . ?
C29_6 C34_6 C44_91 C45_91 146.0(8) . . . . ?
C37_7 C36_7 C47_10 C49_10 85.2(3) . . . . ?
C35_7 C36_7 C47_10 C49_10 -93.9(3) . . . . ?
C37_7 C36_7 C47_10 C48_10 -38.9(3) . . . . ?
C35_7 C36_7 C47_10 C48_10 142.0(2) . . . . ?
C39_7 C40_7 C50_10 C51_10 44.9(3) . . . . ?
C35_7 C40_7 C50_10 C51_10 -136.5(2) . . . . ?
C39_7 C40_7 C50_10 C52_10 -78.3(3) . . . . ?
C35_7 C40_7 C50_10 C52_10 100.2(2) . . . . ?
C6_12 C1_12 C2_12 C3_12 0.0 . . . . ?
C1_12 C2_12 C3_12 C4_12 0.0 . . . . ?
C2_12 C3_12 C4_12 C5_12 0.0 . . . . ?
C3_12 C4_12 C5_12 C6_12 0.0 . . . . ?
C4_12 C5_12 C6_12 C1_12 0.0 . . . . ?
C2_12 C1_12 C6_12 C5_12 0.0 . . . . ?
C6_121 C1_121 C2_121 C3_121 0.0 . . . . ?
C1_121 C2_121 C3_121 C4_121 0.0 . . . . ?
C2_121 C3_121 C4_121 C5_121 0.0 . . . . ?
C3_121 C4_121 C5_121 C6_121 0.0 . . . . ?
C4_121 C5_121 C6_121 C1_121 0.0 . . . . ?
C2_121 C1_121 C6_121 C5_121 0.0 . . . . ?
